data_4347062
loop_
_publ_author_name
'Bia\/lek, Micha\/l J'
'Latos-Gra\.zy\'nski, Lechos\/law'

_publ_section_title
;
 Palladium(II), Ruthenium(II), and Ruthenium(III) Complexes of
 23-Thiaazuliporphyrin: The Case of Coordination-Induced Contraction.
;
_journal_issue 4
_journal_name_full 'Inorganic chemistry'
_journal_page_first 1758
_journal_page_last 1769
_journal_paper_doi 10.1021/acs.inorgchem.5b02684
_journal_volume 55
_journal_year 2016
_chemical_formula_sum 'C57 H43 Cl9 N2 O Ru S'
_chemical_formula_weight 1224.11
_space_group_crystal_system monoclinic
_space_group_IT_number 14
_space_group_name_Hall '-P 2ybc'
_space_group_name_H-M_alt 'P 1 21/c 1'
_atom_sites_solution_hydrogens geom
_audit_creation_method SHELXL-2013
_cell_angle_alpha 90
_cell_angle_beta 99.31(2)
_cell_angle_gamma 90
_cell_formula_units_Z 4
_cell_length_a 10.995(2)
_cell_length_b 20.962(4)
_cell_length_c 23.410(8)
_cell_measurement_reflns_used 8403
_cell_measurement_temperature 100.1(4)
_cell_measurement_theta_max 28.81
_cell_measurement_theta_min 2.70
_cell_volume 5324(2)
_computing_structure_refinement 'SHELXL-2013 (Sheldrick, 2013)'
_diffrn_ambient_temperature 100.1(4)
_diffrn_detector_area_resol_mean 10.35
_diffrn_measured_fraction_theta_full 0.998
_diffrn_measured_fraction_theta_max 0.999
_diffrn_measurement_device_type 'Xcalibur, Ruby'
_diffrn_measurement_method '\w scans'
_diffrn_radiation_source 'Enhance (Mo) X-ray Source'
_diffrn_radiation_type 'Mo K\a'
_diffrn_radiation_wavelength 0.7107
_diffrn_reflns_av_R_equivalents 0.0241
_diffrn_reflns_av_unetI/netI 0.0380
_diffrn_reflns_Laue_measured_fraction_full 0.998
_diffrn_reflns_Laue_measured_fraction_max 0.999
_diffrn_reflns_limit_h_max 12
_diffrn_reflns_limit_h_min -13
_diffrn_reflns_limit_k_max 25
_diffrn_reflns_limit_k_min -17
_diffrn_reflns_limit_l_max 28
_diffrn_reflns_limit_l_min -19
_diffrn_reflns_number 23673
_diffrn_reflns_point_group_measured_fraction_full 0.998
_diffrn_reflns_point_group_measured_fraction_max 0.999
_diffrn_reflns_theta_full 26.000
_diffrn_reflns_theta_max 25.998
_diffrn_reflns_theta_min 2.702
_exptl_absorpt_coefficient_mu 0.828
_exptl_absorpt_correction_type none
_exptl_crystal_colour 'dark gold'
_exptl_crystal_density_diffrn 1.527
_exptl_crystal_description plate
_exptl_crystal_F_000 2480
_exptl_crystal_size_max 0.200
_exptl_crystal_size_mid 0.050
_exptl_crystal_size_min 0.020
_refine_diff_density_max 1.093
_refine_diff_density_min -1.224
_refine_diff_density_rms 0.078
_refine_ls_extinction_method none
_refine_ls_goodness_of_fit_ref 1.018
_refine_ls_hydrogen_treatment constr
_refine_ls_matrix_type full
_refine_ls_number_parameters 658
_refine_ls_number_reflns 10465
_refine_ls_number_restraints 0
_refine_ls_restrained_S_all 1.018
_refine_ls_R_factor_all 0.0528
_refine_ls_R_factor_gt 0.0390
_refine_ls_shift/su_max 0.001
_refine_ls_shift/su_mean 0.000
_refine_ls_structure_factor_coef Fsqd
_refine_ls_weighting_details
;
 w=1/[\s^2^(Fo^2^)+(0.0339P)^2^+9.2166P]
 where P=(Fo^2^+2Fc^2^)/3
;
_refine_ls_weighting_scheme calc
_refine_ls_wR_factor_gt 0.0848
_refine_ls_wR_factor_ref 0.0918
_reflns_Friedel_coverage 0.000
_reflns_number_gt 8552
_reflns_number_total 10465
_reflns_threshold_expression 'I > 2\s(I)'
_cod_data_source_file ic5b02684_si_002.cif
_cod_data_source_block '[Ru(SAz)Cl(CO)]'
_cod_original_sg_symbol_H-M 'P 21/c'
_cod_database_code 4347062
_shelx_space_group_comment
;
The symmetry employed for this shelxl refinement is uniquely defined
by the following loop, which should always be used as a source of
symmetry information in preference to the above space-group names.
They are only intended as comments.
;
_shelx_estimated_absorpt_t_min 0.852
_shelx_estimated_absorpt_t_max 0.984
_shelxl_version_number 2013-2

loop_
_space_group_symop_operation_xyz
'x, y, z'
'-x, y+1/2, -z+1/2'
'-x, -y, -z'
'x, -y-1/2, z-1/2'

loop_
_atom_site_label
_atom_site_type_symbol
_atom_site_fract_x
_atom_site_fract_y
_atom_site_fract_z
_atom_site_U_iso_or_equiv
_atom_site_adp_type
_atom_site_occupancy
_atom_site_site_symmetry_order
_atom_site_calc_flag
_atom_site_refinement_flags_posn
_atom_site_refinement_flags_adp
_atom_site_refinement_flags_occupancy
_atom_site_disorder_assembly
_atom_site_disorder_group
Ru1 Ru 0.44559(2) 0.36073(2) 0.16504(2) 0.01344(7) Uani 1 1 d . . . . .
Cl1 Cl 0.30506(6) 0.36786(3) 0.23768(3) 0.01886(15) Uani 1 1 d . . . . .
C1 C 0.5792(2) 0.46928(13) 0.23554(12) 0.0156(6) Uani 1 1 d . . . . .
C2 C 0.5983(3) 0.53758(13) 0.23177(12) 0.0161(6) Uani 1 1 d . . . . .
C2A C 0.6931(3) 0.57246(14) 0.26452(13) 0.0200(6) Uani 1 1 d . . . . .
H2A H 0.7468 0.5482 0.2922 0.024 Uiso 1 1 calc R U . . .
C2B C 0.7215(3) 0.63713(14) 0.26305(13) 0.0215(6) Uani 1 1 d . . . . .
H2B H 0.7892 0.6507 0.2908 0.026 Uiso 1 1 calc R U . . .
C2C C 0.6651(3) 0.68446(13) 0.22686(13) 0.0211(6) Uani 1 1 d . . . . .
H2C H 0.6965 0.7264 0.2339 0.025 Uiso 1 1 calc R U . . .
C3 C 0.5085(3) 0.56134(13) 0.18353(12) 0.0165(6) Uani 1 1 d . . . . .
C3A C 0.5000(3) 0.62369(13) 0.16269(13) 0.0193(6) Uani 1 1 d . . . . .
H3A H 0.4374 0.6305 0.1302 0.023 Uiso 1 1 calc R U . . .
C3B C 0.5684(3) 0.67760(13) 0.18178(13) 0.0219(6) Uani 1 1 d . . . . .
H3B H 0.5449 0.7155 0.1605 0.026 Uiso 1 1 calc R U . . .
C4 C 0.4376(2) 0.50644(13) 0.15904(12) 0.0152(6) Uani 1 1 d . . . . .
C5 C 0.3283(3) 0.50606(13) 0.11696(12) 0.0160(6) Uani 1 1 d . . . . .
C5A C 0.2646(3) 0.56738(13) 0.09745(12) 0.0165(6) Uani 1 1 d . . . . .
C5B C 0.1883(3) 0.59596(13) 0.13174(13) 0.0190(6) Uani 1 1 d . . . . .
H5B H 0.1787 0.5775 0.1678 0.023 Uiso 1 1 calc R U . . .
C5C C 0.1259(3) 0.65184(14) 0.11311(14) 0.0239(7) Uani 1 1 d . . . . .
H5C H 0.0726 0.6711 0.1363 0.029 Uiso 1 1 calc R U . . .
C5D C 0.1408(3) 0.67938(14) 0.06138(14) 0.0249(7) Uani 1 1 d . . . . .
H5D H 0.0990 0.7179 0.0493 0.030 Uiso 1 1 calc R U . . .
C5E C 0.2164(3) 0.65127(14) 0.02689(14) 0.0262(7) Uani 1 1 d . . . . .
H5E H 0.2264 0.6704 -0.0089 0.031 Uiso 1 1 calc R U . . .
C5F C 0.2780(3) 0.59477(14) 0.04472(13) 0.0220(6) Uani 1 1 d . . . . .
H5F H 0.3291 0.5750 0.0208 0.026 Uiso 1 1 calc R U . . .
C6 C 0.2661(3) 0.45188(13) 0.09249(12) 0.0167(6) Uani 1 1 d . . . . .
C7 C 0.1567(3) 0.45308(13) 0.04900(12) 0.0184(6) Uani 1 1 d . . . . .
H7 H 0.1080 0.4895 0.0367 0.022 Uiso 1 1 calc R U . . .
Cl8 Cl 0.04889(11) 0.59576(6) 0.42647(5) 0.0604(3) Uani 1 1 d . . . . .
C8 C 0.1364(3) 0.39311(13) 0.02922(13) 0.0186(6) Uani 1 1 d . . . . .
H8 H 0.0712 0.3796 0.0000 0.022 Uiso 1 1 calc R U . . .
C9 C 0.2311(3) 0.35314(13) 0.06027(12) 0.0158(6) Uani 1 1 d . . . . .
C10 C 0.2490(3) 0.28730(13) 0.04493(12) 0.0166(6) Uani 1 1 d . . . . .
C10A C 0.1921(3) 0.26563(13) -0.01378(12) 0.0176(6) Uani 1 1 d . . . . .
C10B C 0.2085(3) 0.29951(14) -0.06304(13) 0.0202(6) Uani 1 1 d . . . . .
H10B H 0.2535 0.3384 -0.0591 0.024 Uiso 1 1 calc R U . . .
C10C C 0.1600(3) 0.27742(15) -0.11755(13) 0.0222(6) Uani 1 1 d . . . . .
H10C H 0.1721 0.3015 -0.1506 0.027 Uiso 1 1 calc R U . . .
C10D C 0.0939(3) 0.22060(15) -0.12508(13) 0.0223(7) Uani 1 1 d . . . . .
C10E C 0.0764(3) 0.18692(14) -0.07596(14) 0.0232(7) Uani 1 1 d . . . . .
H10E H 0.0304 0.1484 -0.0801 0.028 Uiso 1 1 calc R U . . .
C10F C 0.1251(3) 0.20859(14) -0.02092(14) 0.0219(6) Uani 1 1 d . . . . .
H10F H 0.1128 0.1846 0.0121 0.026 Uiso 1 1 calc R U . . .
C11 C 0.3235(3) 0.24403(13) 0.07824(12) 0.0175(6) Uani 1 1 d . . . . .
C12 C 0.3841(3) 0.18784(13) 0.06286(13) 0.0215(6) Uani 1 1 d . . . . .
H12 H 0.3605 0.1663 0.0271 0.026 Uiso 1 1 calc R U . . .
C13 C 0.4785(3) 0.16789(14) 0.10380(13) 0.0213(6) Uani 1 1 d . . . . .
H13 H 0.5270 0.1315 0.0987 0.026 Uiso 1 1 calc R U . . .
C14 C 0.4988(3) 0.20601(13) 0.15503(13) 0.0175(6) Uani 1 1 d . . . . .
C15 C 0.5949(3) 0.21013(13) 0.20050(12) 0.0169(6) Uani 1 1 d . . . . .
C15A C 0.6868(3) 0.15731(13) 0.20880(12) 0.0166(6) Uani 1 1 d . . . . .
C15B C 0.6472(3) 0.09391(13) 0.20664(12) 0.0186(6) Uani 1 1 d . . . . .
H15B H 0.5614 0.0848 0.2009 0.022 Uiso 1 1 calc R U . . .
C15C C 0.7309(3) 0.04409(14) 0.21266(13) 0.0212(6) Uani 1 1 d . . . . .
H15C H 0.7019 0.0013 0.2115 0.025 Uiso 1 1 calc R U . . .
C15D C 0.8571(3) 0.05589(14) 0.22039(13) 0.0224(6) Uani 1 1 d . . . . .
C15E C 0.8966(3) 0.11881(15) 0.22317(14) 0.0244(7) Uani 1 1 d . . . . .
H15E H 0.9825 0.1278 0.2291 0.029 Uiso 1 1 calc R U . . .
C15F C 0.8130(3) 0.16900(14) 0.21743(13) 0.0217(6) Uani 1 1 d . . . . .
H15F H 0.8423 0.2117 0.2194 0.026 Uiso 1 1 calc R U . . .
C16 C 0.6170(2) 0.26382(13) 0.23969(12) 0.0158(6) Uani 1 1 d . . . . .
C17 C 0.6882(3) 0.25895(13) 0.29634(13) 0.0191(6) Uani 1 1 d . . . . .
H17 H 0.7239 0.2211 0.3140 0.023 Uiso 1 1 calc R U . . .
C18 C 0.6957(3) 0.31780(13) 0.32032(13) 0.0185(6) Uani 1 1 d . . . . .
H18 H 0.7350 0.3287 0.3582 0.022 Uiso 1 1 calc R U . . .
C19 C 0.6327(2) 0.36073(13) 0.27741(12) 0.0157(6) Uani 1 1 d . . . . .
C20 C 0.6334(2) 0.42738(13) 0.28069(12) 0.0167(6) Uani 1 1 d . . . . .
C20A C 0.6894(3) 0.45430(13) 0.33821(13) 0.0190(6) Uani 1 1 d . . . . .
C20B C 0.8129(3) 0.44614(14) 0.36108(14) 0.0253(7) Uani 1 1 d . . . . .
H20B H 0.8655 0.4236 0.3396 0.030 Uiso 1 1 calc R U . . .
C20C C 0.8599(3) 0.47074(15) 0.41519(15) 0.0324(8) Uani 1 1 d . . . . .
H20C H 0.9446 0.4652 0.4305 0.039 Uiso 1 1 calc R U . . .
C20D C 0.7841(3) 0.50322(15) 0.44694(15) 0.0335(8) Uani 1 1 d . . . . .
H20D H 0.8167 0.5202 0.4839 0.040 Uiso 1 1 calc R U . . .
C20E C 0.6612(3) 0.51093(15) 0.42490(14) 0.0297(7) Uani 1 1 d . . . . .
H20E H 0.6088 0.5328 0.4469 0.036 Uiso 1 1 calc R U . . .
C20F C 0.6138(3) 0.48691(13) 0.37080(13) 0.0225(6) Uani 1 1 d . . . . .
H20F H 0.5290 0.4927 0.3557 0.027 Uiso 1 1 calc R U . . .
C21 C 0.4914(2) 0.45046(13) 0.18700(12) 0.0146(6) Uani 1 1 d . . . . .
N22 N 0.3053(2) 0.38938(11) 0.10045(10) 0.0155(5) Uani 1 1 d . . . . .
C22 C 0.0431(3) 0.19690(16) -0.18472(14) 0.0302(7) Uani 1 1 d . . . . .
H22A H 0.0688 0.2256 -0.2136 0.045 Uiso 1 1 calc R U . . .
H22B H -0.0471 0.1958 -0.1896 0.045 Uiso 1 1 calc R U . . .
H22C H 0.0744 0.1539 -0.1899 0.045 Uiso 1 1 calc R U . . .
S23 S 0.37334(6) 0.25778(3) 0.15155(3) 0.01560(15) Uani 1 1 d . . . . .
N23 N 0.5802(2) 0.32558(10) 0.22946(10) 0.0152(5) Uani 1 1 d . . . . .
C23 C 0.9473(3) 0.00146(16) 0.22589(16) 0.0337(8) Uani 1 1 d . . . . .
H23A H 0.9563 -0.0139 0.1872 0.050 Uiso 1 1 calc R U . . .
H23B H 0.9170 -0.0333 0.2478 0.050 Uiso 1 1 calc R U . . .
H23C H 1.0274 0.0161 0.2462 0.050 Uiso 1 1 calc R U . . .
O24 O 0.6062(2) 0.35622(11) 0.07412(10) 0.0302(5) Uani 1 1 d . . . . .
C24 C 0.5471(3) 0.35739(13) 0.10977(13) 0.0181(6) Uani 1 1 d . . . . .
C25 C 0.3796(4) 0.3662(2) 0.38793(17) 0.0496(11) Uani 1 1 d . . . . .
H25A H 0.3160 0.3324 0.3829 0.059 Uiso 1 1 calc R U . . .
H25B H 0.3998 0.3766 0.3493 0.059 Uiso 1 1 calc R U . . .
Cl2 Cl 0.51175(10) 0.33795(6) 0.43234(5) 0.0576(3) Uani 1 1 d . . . . .
Cl3 Cl 0.31945(11) 0.43512(5) 0.41739(5) 0.0546(3) Uani 1 1 d . . . . .
C26 C 0.2629(3) -0.00441(16) 0.40022(15) 0.0317(8) Uani 1 1 d . . . . .
H26A H 0.2994 -0.0163 0.3657 0.038 Uiso 1 1 calc R U . . .
H26B H 0.2401 -0.0443 0.4185 0.038 Uiso 1 1 calc R U . . .
Cl4 Cl 0.37418(7) 0.03634(4) 0.44946(4) 0.03009(18) Uani 1 1 d . . . . .
Cl5 Cl 0.12950(10) 0.04073(5) 0.37811(5) 0.0581(3) Uani 1 1 d . . . . .
C27 C 0.0025(3) 0.35071(18) 0.15690(17) 0.0406(9) Uani 1 1 d . . . . .
H27A H -0.0006 0.3763 0.1212 0.049 Uiso 1 1 calc R U . . .
H27B H 0.0741 0.3655 0.1850 0.049 Uiso 1 1 calc R U . . .
Cl6 Cl -0.13431(8) 0.36327(5) 0.18617(4) 0.0401(2) Uani 1 1 d . . . . .
Cl7 Cl 0.02263(11) 0.26951(6) 0.14070(6) 0.0627(3) Uani 1 1 d . . . . .
Cl9 Cl 0.2290(3) 0.69304(12) 0.4673(2) 0.1264(18) Uani 0.798(9) 1 d . . P A 1
C28 C 0.2041(4) 0.6211(2) 0.4352(2) 0.0553(12) Uani 0.798(9) 1 d . . P A 1
H28A H 0.2562 0.5890 0.4586 0.066 Uiso 0.798(9) 1 calc R U P A 1
H28B H 0.2301 0.6228 0.3966 0.066 Uiso 0.798(9) 1 calc R U P A 1
Cl10 Cl 0.2160(12) 0.6723(9) 0.4882(3) 0.131(6) Uani 0.202(9) 1 d . . P A 2
C29 C 0.2041(4) 0.6211(2) 0.4352(2) 0.0552(12) Uani 0.202(9) 1 d . . P A 2
H29A H 0.2610 0.5847 0.4452 0.066 Uiso 0.202(9) 1 calc R U P A 2
H29B H 0.2225 0.6415 0.3994 0.066 Uiso 0.202(9) 1 calc R U P A 2

loop_
_atom_site_aniso_label
_atom_site_aniso_U_11
_atom_site_aniso_U_22
_atom_site_aniso_U_33
_atom_site_aniso_U_23
_atom_site_aniso_U_13
_atom_site_aniso_U_12
Ru1 0.01503(11) 0.01042(11) 0.01466(12) 0.00028(9) 0.00178(8) 0.00032(8)
Cl1 0.0196(3) 0.0177(3) 0.0201(3) -0.0013(3) 0.0059(3) -0.0004(3)
C1 0.0148(14) 0.0136(13) 0.0191(15) -0.0012(12) 0.0041(11) 0.0012(10)
C2 0.0168(14) 0.0154(14) 0.0175(14) -0.0010(12) 0.0074(11) 0.0016(11)
C2A 0.0196(15) 0.0202(15) 0.0204(15) -0.0021(13) 0.0042(12) 0.0002(12)
C2B 0.0208(15) 0.0204(15) 0.0244(16) -0.0057(13) 0.0065(12) -0.0034(12)
C2C 0.0259(16) 0.0141(14) 0.0256(16) -0.0051(12) 0.0108(13) -0.0045(12)
C3 0.0166(14) 0.0156(13) 0.0188(15) -0.0007(12) 0.0071(11) 0.0002(11)
C3A 0.0163(14) 0.0187(14) 0.0233(16) 0.0003(12) 0.0041(12) 0.0004(11)
C3B 0.0269(16) 0.0129(14) 0.0280(17) 0.0015(13) 0.0109(13) 0.0006(12)
C4 0.0155(14) 0.0141(13) 0.0168(14) -0.0013(11) 0.0050(11) -0.0011(11)
C5 0.0171(14) 0.0156(13) 0.0159(14) 0.0008(12) 0.0043(11) 0.0005(11)
C5A 0.0150(14) 0.0133(13) 0.0198(15) -0.0020(12) -0.0017(11) -0.0010(11)
C5B 0.0172(15) 0.0174(14) 0.0219(16) -0.0029(12) 0.0019(12) -0.0018(11)
C5C 0.0166(15) 0.0206(15) 0.0333(18) -0.0082(14) 0.0006(13) 0.0023(12)
C5D 0.0209(16) 0.0168(14) 0.0337(18) -0.0016(14) -0.0054(13) 0.0042(12)
C5E 0.0326(18) 0.0185(15) 0.0261(17) 0.0049(13) 0.0001(14) 0.0020(13)
C5F 0.0256(16) 0.0190(15) 0.0211(16) 0.0010(13) 0.0032(13) 0.0047(12)
C6 0.0177(14) 0.0152(13) 0.0177(14) 0.0022(12) 0.0040(11) 0.0021(11)
C7 0.0183(15) 0.0175(14) 0.0195(15) 0.0009(12) 0.0032(12) 0.0018(11)
Cl8 0.0616(7) 0.0637(7) 0.0622(7) -0.0096(6) 0.0293(6) -0.0177(6)
C8 0.0176(15) 0.0190(14) 0.0186(15) 0.0010(12) 0.0008(12) -0.0008(11)
C9 0.0176(14) 0.0150(13) 0.0151(14) 0.0000(12) 0.0034(11) -0.0014(11)
C10 0.0175(14) 0.0166(14) 0.0160(14) 0.0008(12) 0.0033(11) -0.0020(11)
C10A 0.0150(14) 0.0172(14) 0.0204(15) -0.0015(12) 0.0021(11) 0.0024(11)
C10B 0.0188(15) 0.0181(14) 0.0236(16) -0.0011(13) 0.0031(12) -0.0022(11)
C10C 0.0198(15) 0.0272(16) 0.0196(15) 0.0015(13) 0.0032(12) 0.0045(12)
C10D 0.0153(14) 0.0270(16) 0.0241(16) -0.0079(13) 0.0017(12) 0.0053(12)
C10E 0.0203(15) 0.0169(14) 0.0312(17) -0.0062(13) 0.0005(13) -0.0016(12)
C10F 0.0225(16) 0.0177(14) 0.0247(16) -0.0013(13) 0.0015(13) -0.0003(12)
C11 0.0204(15) 0.0149(13) 0.0172(14) -0.0023(12) 0.0025(12) -0.0047(11)
C12 0.0284(17) 0.0157(14) 0.0206(15) -0.0037(12) 0.0050(12) -0.0005(12)
C13 0.0280(17) 0.0148(14) 0.0214(16) -0.0016(12) 0.0046(13) 0.0018(12)
C14 0.0199(15) 0.0111(13) 0.0221(15) 0.0028(12) 0.0055(12) 0.0010(11)
C15 0.0183(15) 0.0126(13) 0.0204(15) 0.0019(12) 0.0049(12) 0.0002(11)
C15A 0.0199(15) 0.0141(13) 0.0171(14) 0.0015(12) 0.0066(11) 0.0020(11)
C15B 0.0185(15) 0.0178(14) 0.0198(15) 0.0011(12) 0.0037(12) -0.0004(11)
C15C 0.0287(17) 0.0152(14) 0.0194(15) -0.0015(12) 0.0025(13) 0.0021(12)
C15D 0.0244(16) 0.0214(15) 0.0215(16) -0.0007(13) 0.0036(12) 0.0085(12)
C15E 0.0183(15) 0.0271(16) 0.0285(17) -0.0004(14) 0.0054(13) 0.0031(12)
C15F 0.0203(15) 0.0173(14) 0.0284(17) 0.0001(13) 0.0064(13) -0.0014(12)
C16 0.0144(14) 0.0137(13) 0.0201(15) 0.0025(12) 0.0052(11) 0.0004(10)
C17 0.0190(15) 0.0175(14) 0.0210(15) 0.0027(12) 0.0040(12) 0.0026(11)
C18 0.0189(15) 0.0187(14) 0.0174(15) 0.0028(12) 0.0015(11) -0.0001(11)
C19 0.0136(13) 0.0164(13) 0.0169(14) -0.0011(12) 0.0018(11) 0.0006(11)
C20 0.0135(14) 0.0172(14) 0.0198(15) -0.0015(12) 0.0035(11) -0.0009(11)
C20A 0.0239(16) 0.0113(13) 0.0208(15) 0.0004(12) 0.0004(12) -0.0007(11)
C20B 0.0249(17) 0.0188(15) 0.0304(18) -0.0019(14) -0.0008(13) 0.0005(12)
C20C 0.0297(18) 0.0263(17) 0.036(2) -0.0028(15) -0.0113(15) 0.0004(14)
C20D 0.050(2) 0.0249(17) 0.0214(17) -0.0055(14) -0.0078(15) 0.0008(15)
C20E 0.047(2) 0.0200(16) 0.0223(17) -0.0022(14) 0.0048(15) 0.0044(14)
C20F 0.0294(17) 0.0166(14) 0.0215(16) 0.0009(13) 0.0039(13) 0.0023(12)
C21 0.0148(14) 0.0148(13) 0.0152(14) -0.0012(11) 0.0055(11) 0.0013(11)
N22 0.0177(12) 0.0129(11) 0.0159(12) 0.0002(10) 0.0030(10) 0.0001(9)
C22 0.0273(18) 0.0368(19) 0.0252(17) -0.0110(15) 0.0002(14) 0.0008(14)
S23 0.0176(3) 0.0120(3) 0.0170(3) -0.0001(3) 0.0018(3) 0.0002(3)
N23 0.0153(12) 0.0141(11) 0.0163(12) -0.0001(10) 0.0029(9) -0.0003(9)
C23 0.0325(19) 0.0261(17) 0.042(2) -0.0023(16) 0.0052(16) 0.0110(14)
O24 0.0322(13) 0.0340(13) 0.0271(12) -0.0014(11) 0.0131(10) -0.0023(10)
C24 0.0209(15) 0.0090(13) 0.0218(15) 0.0011(12) -0.0047(12) -0.0023(11)
C25 0.050(2) 0.064(3) 0.036(2) -0.010(2) 0.0079(18) -0.024(2)
Cl2 0.0518(6) 0.0808(8) 0.0439(6) 0.0076(6) 0.0185(5) -0.0030(6)
Cl3 0.0626(7) 0.0562(6) 0.0495(6) 0.0043(5) 0.0228(5) -0.0096(5)
C26 0.0339(19) 0.0295(17) 0.0319(19) -0.0031(15) 0.0058(15) 0.0046(14)
Cl4 0.0269(4) 0.0336(4) 0.0307(4) 0.0027(4) 0.0076(3) 0.0025(3)
Cl5 0.0550(7) 0.0506(6) 0.0572(7) -0.0231(5) -0.0257(5) 0.0254(5)
C27 0.0291(19) 0.051(2) 0.042(2) 0.0101(19) 0.0065(16) -0.0099(17)
Cl6 0.0247(4) 0.0524(5) 0.0421(5) 0.0194(4) 0.0021(4) 0.0003(4)
Cl7 0.0612(7) 0.0614(7) 0.0749(8) -0.0164(6) 0.0395(6) -0.0208(6)
Cl9 0.0751(16) 0.0495(13) 0.223(4) -0.0690(17) -0.0712(19) 0.0255(10)
C28 0.061(3) 0.056(3) 0.053(3) -0.013(2) 0.025(2) -0.018(2)
Cl10 0.134(9) 0.238(16) 0.023(4) 0.012(5) 0.021(4) -0.073(9)
C29 0.059(3) 0.057(3) 0.054(3) -0.010(2) 0.024(2) -0.018(2)

loop_
_atom_type_symbol
_atom_type_description
_atom_type_scat_dispersion_real
_atom_type_scat_dispersion_imag
_atom_type_scat_source
C C 0.0033 0.0016 'International Tables Vol C Tables 4.2.6.8 and 6.1.1.4'
H H 0.0000 0.0000 'International Tables Vol C Tables 4.2.6.8 and 6.1.1.4'
Cl Cl 0.1484 0.1585 'International Tables Vol C Tables 4.2.6.8 and 6.1.1.4'
N N 0.0061 0.0033 'International Tables Vol C Tables 4.2.6.8 and 6.1.1.4'
O O 0.0106 0.0060 'International Tables Vol C Tables 4.2.6.8 and 6.1.1.4'
Ru Ru -1.2594 0.8363 'International Tables Vol C Tables 4.2.6.8 and 6.1.1.4'
S S 0.1246 0.1234 'International Tables Vol C Tables 4.2.6.8 and 6.1.1.4'

loop_
_geom_angle_atom_site_label_1
_geom_angle_atom_site_label_2
_geom_angle_atom_site_label_3
_geom_angle
C24 Ru1 C21 93.48(11)
C24 Ru1 N22 87.87(11)
C21 Ru1 N22 92.41(10)
C24 Ru1 N23 93.16(11)
C21 Ru1 N23 91.55(10)
N22 Ru1 N23 175.84(9)
C24 Ru1 S23 95.90(8)
C21 Ru1 S23 170.61(8)
N22 Ru1 S23 88.38(6)
N23 Ru1 S23 87.50(6)
C24 Ru1 Cl1 178.22(9)
C21 Ru1 Cl1 85.74(8)
N22 Ru1 Cl1 90.57(7)
N23 Ru1 Cl1 88.46(7)
S23 Ru1 Cl1 84.90(3)
C21 C1 C20 124.6(2)
C21 C1 C2 108.1(2)
C20 C1 C2 127.2(3)
C2A C2 C1 125.8(3)
C2A C2 C3 126.6(3)
C1 C2 C3 107.3(2)
C2B C2A C2 130.3(3)
C2B C2A H2A 114.9
C2 C2A H2A 114.9
C2C C2B C2A 129.3(3)
C2C C2B H2B 115.4
C2A C2B H2B 115.4
C3B C2C C2B 127.4(3)
C3B C2C H2C 116.3
C2B C2C H2C 116.3
C3A C3 C4 127.1(3)
C3A C3 C2 126.1(3)
C4 C3 C2 106.7(2)
C3B C3A C3 130.4(3)
C3B C3A H3A 114.8
C3 C3A H3A 114.8
C2C C3B C3A 129.8(3)
C2C C3B H3B 115.1
C3A C3B H3B 115.1
C21 C4 C5 123.6(2)
C21 C4 C3 108.3(2)
C5 C4 C3 128.0(3)
C6 C5 C4 126.1(3)
C6 C5 C5A 113.5(2)
C4 C5 C5A 120.4(2)
C5B C5A C5F 119.7(3)
C5B C5A C5 119.3(3)
C5F C5A C5 120.9(3)
C5A C5B C5C 119.7(3)
C5A C5B H5B 120.1
C5C C5B H5B 120.1
C5D C5C C5B 120.4(3)
C5D C5C H5C 119.8
C5B C5C H5C 119.8
C5C C5D C5E 120.3(3)
C5C C5D H5D 119.8
C5E C5D H5D 119.8
C5D C5E C5F 119.8(3)
C5D C5E H5E 120.1
C5F C5E H5E 120.1
C5A C5F C5E 120.0(3)
C5A C5F H5F 120.0
C5E C5F H5F 120.0
N22 C6 C5 126.4(3)
N22 C6 C7 108.5(2)
C5 C6 C7 124.8(3)
C8 C7 C6 107.4(3)
C8 C7 H7 126.3
C6 C7 H7 126.3
C7 C8 C9 107.7(3)
C7 C8 H8 126.2
C9 C8 H8 126.2
N22 C9 C8 109.0(2)
N22 C9 C10 127.5(3)
C8 C9 C10 123.1(3)
C11 C10 C9 125.4(3)
C11 C10 C10A 116.4(2)
C9 C10 C10A 117.9(2)
C10B C10A C10F 118.2(3)
C10B C10A C10 121.3(3)
C10F C10A C10 120.4(3)
C10C C10B C10A 120.9(3)
C10C C10B H10B 119.6
C10A C10B H10B 119.6
C10B C10C C10D 121.3(3)
C10B C10C H10C 119.3
C10D C10C H10C 119.3
C10E C10D C10C 118.0(3)
C10E C10D C22 121.4(3)
C10C C10D C22 120.6(3)
C10D C10E C10F 121.2(3)
C10D C10E H10E 119.4
C10F C10E H10E 119.4
C10E C10F C10A 120.4(3)
C10E C10F H10F 119.8
C10A C10F H10F 119.8
C10 C11 C12 131.3(3)
C10 C11 S23 120.9(2)
C12 C11 S23 107.5(2)
C13 C12 C11 114.2(3)
C13 C12 H12 122.9
C11 C12 H12 122.9
C12 C13 C14 114.7(3)
C12 C13 H13 122.7
C14 C13 H13 122.7
C15 C14 C13 132.9(3)
C15 C14 S23 119.9(2)
C13 C14 S23 107.1(2)
C14 C15 C16 124.6(3)
C14 C15 C15A 118.3(2)
C16 C15 C15A 117.0(2)
C15F C15A C15B 118.1(3)
C15F C15A C15 121.8(2)
C15B C15A C15 120.1(3)
C15C C15B C15A 121.1(3)
C15C C15B H15B 119.5
C15A C15B H15B 119.5
C15B C15C C15D 120.8(3)
C15B C15C H15C 119.6
C15D C15C H15C 119.6
C15E C15D C15C 118.2(3)
C15E C15D C23 121.4(3)
C15C C15D C23 120.4(3)
C15D C15E C15F 121.2(3)
C15D C15E H15E 119.4
C15F C15E H15E 119.4
C15E C15F C15A 120.6(3)
C15E C15F H15F 119.7
C15A C15F H15F 119.7
N23 C16 C17 109.4(2)
N23 C16 C15 127.7(3)
C17 C16 C15 122.9(2)
C18 C17 C16 107.9(3)
C18 C17 H17 126.1
C16 C17 H17 126.1
C17 C18 C19 106.9(3)
C17 C18 H18 126.6
C19 C18 H18 126.6
N23 C19 C20 124.9(2)
N23 C19 C18 108.8(2)
C20 C19 C18 126.0(3)
C19 C20 C1 125.1(3)
C19 C20 C20A 115.0(2)
C1 C20 C20A 119.7(2)
C20B C20A C20F 118.8(3)
C20B C20A C20 122.4(3)
C20F C20A C20 118.8(3)
C20A C20B C20C 120.2(3)
C20A C20B H20B 119.9
C20C C20B H20B 119.9
C20D C20C C20B 120.4(3)
C20D C20C H20C 119.8
C20B C20C H20C 119.8
C20E C20D C20C 119.8(3)
C20E C20D H20D 120.1
C20C C20D H20D 120.1
C20D C20E C20F 120.1(3)
C20D C20E H20E 119.9
C20F C20E H20E 119.9
C20E C20F C20A 120.6(3)
C20E C20F H20F 119.7
C20A C20F H20F 119.7
C1 C21 C4 108.4(2)
C1 C21 Ru1 125.3(2)
C4 C21 Ru1 126.1(2)
C9 N22 C6 107.2(2)
C9 N22 Ru1 129.19(18)
C6 N22 Ru1 123.59(18)
C10D C22 H22A 109.5
C10D C22 H22B 109.5
H22A C22 H22B 109.5
C10D C22 H22C 109.5
H22A C22 H22C 109.5
H22B C22 H22C 109.5
C11 S23 C14 93.65(14)
C11 S23 Ru1 109.71(9)
C14 S23 Ru1 108.86(10)
C16 N23 C19 106.8(2)
C16 N23 Ru1 128.45(18)
C19 N23 Ru1 123.72(17)
C15D C23 H23A 109.5
C15D C23 H23B 109.5
H23A C23 H23B 109.5
C15D C23 H23C 109.5
H23A C23 H23C 109.5
H23B C23 H23C 109.5
O24 C24 Ru1 177.4(3)
Cl2 C25 Cl3 111.8(2)
Cl2 C25 H25A 109.3
Cl3 C25 H25A 109.3
Cl2 C25 H25B 109.3
Cl3 C25 H25B 109.3
H25A C25 H25B 107.9
Cl5 C26 Cl4 113.04(18)
Cl5 C26 H26A 109.0
Cl4 C26 H26A 109.0
Cl5 C26 H26B 109.0
Cl4 C26 H26B 109.0
H26A C26 H26B 107.8
Cl7 C27 Cl6 111.71(19)
Cl7 C27 H27A 109.3
Cl6 C27 H27A 109.3
Cl7 C27 H27B 109.3
Cl6 C27 H27B 109.3
H27A C27 H27B 107.9
Cl9 C28 Cl8 113.8(3)
Cl9 C28 H28A 108.8
Cl8 C28 H28A 108.8
Cl9 C28 H28B 108.8
Cl8 C28 H28B 108.8
H28A C28 H28B 107.7

loop_
_geom_bond_atom_site_label_1
_geom_bond_atom_site_label_2
_geom_bond_distance
Ru1 C24 1.842(3)
Ru1 C21 1.993(3)
Ru1 N22 2.067(2)
Ru1 N23 2.070(2)
Ru1 S23 2.3037(8)
Ru1 Cl1 2.4803(9)
C1 C21 1.423(4)
C1 C20 1.428(4)
C1 C2 1.452(4)
C2 C2A 1.396(4)
C2 C3 1.462(4)
C2A C2B 1.393(4)
C2A H2A 0.9500
C2B C2C 1.384(4)
C2B H2B 0.9500
C2C C3B 1.379(4)
C2C H2C 0.9500
C3 C3A 1.393(4)
C3 C4 1.455(4)
C3A C3B 1.391(4)
C3A H3A 0.9500
C3B H3B 0.9500
C4 C21 1.425(4)
C4 C5 1.425(4)
C5 C6 1.399(4)
C5 C5A 1.499(4)
C5A C5B 1.388(4)
C5A C5F 1.391(4)
C5B C5C 1.392(4)
C5B H5B 0.9500
C5C C5D 1.375(5)
C5C H5C 0.9500
C5D C5E 1.381(4)
C5D H5D 0.9500
C5E C5F 1.394(4)
C5E H5E 0.9500
C5F H5F 0.9500
C6 N22 1.382(3)
C6 C7 1.445(4)
C7 C8 1.346(4)
C7 H7 0.9500
Cl8 C28 1.767(5)
C8 C9 1.439(4)
C8 H8 0.9500
C9 N22 1.371(4)
C9 C10 1.447(4)
C10 C11 1.377(4)
C10 C10A 1.486(4)
C10A C10B 1.390(4)
C10A C10F 1.400(4)
C10B C10C 1.381(4)
C10B H10B 0.9500
C10C C10D 1.392(4)
C10C H10C 0.9500
C10D C10E 1.389(4)
C10D C22 1.502(4)
C10E C10F 1.389(4)
C10E H10E 0.9500
C10F H10F 0.9500
C11 C12 1.428(4)
C11 S23 1.739(3)
C12 C13 1.360(4)
C12 H12 0.9500
C13 C14 1.428(4)
C13 H13 0.9500
C14 C15 1.376(4)
C14 S23 1.747(3)
C15 C16 1.448(4)
C15 C15A 1.490(4)
C15A C15F 1.391(4)
C15A C15B 1.397(4)
C15B C15C 1.384(4)
C15B H15B 0.9500
C15C C15D 1.393(4)
C15C H15C 0.9500
C15D C15E 1.387(4)
C15D C23 1.503(4)
C15E C15F 1.390(4)
C15E H15E 0.9500
C15F H15F 0.9500
C16 N23 1.366(3)
C16 C17 1.430(4)
C17 C18 1.352(4)
C17 H17 0.9500
C18 C19 1.440(4)
C18 H18 0.9500
C19 N23 1.388(4)
C19 C20 1.399(4)
C20 C20A 1.498(4)
C20A C20B 1.387(4)
C20A C20F 1.395(4)
C20B C20C 1.388(4)
C20B H20B 0.9500
C20C C20D 1.382(5)
C20C H20C 0.9500
C20D C20E 1.375(5)
C20D H20D 0.9500
C20E C20F 1.384(4)
C20E H20E 0.9500
C20F H20F 0.9500
C22 H22A 0.9800
C22 H22B 0.9800
C22 H22C 0.9800
C23 H23A 0.9800
C23 H23B 0.9800
C23 H23C 0.9800
O24 C24 1.138(4)
C25 Cl2 1.748(4)
C25 Cl3 1.773(4)
C25 H25A 0.9900
C25 H25B 0.9900
C26 Cl5 1.752(3)
C26 Cl4 1.760(3)
C26 H26A 0.9900
C26 H26B 0.9900
C27 Cl7 1.766(4)
C27 Cl6 1.771(4)
C27 H27A 0.9900
C27 H27B 0.9900
Cl9 C28 1.688(5)
C28 H28A 0.9900
C28 H28B 0.9900

loop_
_geom_torsion_atom_site_label_1
_geom_torsion_atom_site_label_2
_geom_torsion_atom_site_label_3
_geom_torsion_atom_site_label_4
_geom_torsion
C21 C1 C2 C2A -167.2(3)
C20 C1 C2 C2A 15.4(5)
C21 C1 C2 C3 6.9(3)
C20 C1 C2 C3 -170.5(3)
C1 C2 C2A C2B 177.9(3)
C3 C2 C2A C2B 4.9(5)
C2 C2A C2B C2C -2.5(5)
C2A C2B C2C C3B -2.4(5)
C2A C2 C3 C3A -1.7(5)
C1 C2 C3 C3A -175.8(3)
C2A C2 C3 C4 173.7(3)
C1 C2 C3 C4 -0.3(3)
C4 C3 C3A C3B -176.3(3)
C2 C3 C3A C3B -1.7(5)
C2B C2C C3B C3A 3.1(5)
C3 C3A C3B C2C 0.4(6)
C3A C3 C4 C21 169.0(3)
C2 C3 C4 C21 -6.4(3)
C3A C3 C4 C5 -14.5(5)
C2 C3 C4 C5 170.1(3)
C21 C4 C5 C6 -7.4(5)
C3 C4 C5 C6 176.7(3)
C21 C4 C5 C5A 168.9(3)
C3 C4 C5 C5A -7.1(4)
C6 C5 C5A C5B 96.5(3)
C4 C5 C5A C5B -80.1(3)
C6 C5 C5A C5F -81.4(3)
C4 C5 C5A C5F 101.9(3)
C5F C5A C5B C5C -0.1(4)
C5 C5A C5B C5C -178.0(3)
C5A C5B C5C C5D -1.0(4)
C5B C5C C5D C5E 1.1(5)
C5C C5D C5E C5F -0.1(5)
C5B C5A C5F C5E 1.0(4)
C5 C5A C5F C5E 178.9(3)
C5D C5E C5F C5A -0.9(5)
C4 C5 C6 N22 -6.5(5)
C5A C5 C6 N22 177.0(3)
C4 C5 C6 C7 -178.7(3)
C5A C5 C6 C7 4.8(4)
N22 C6 C7 C8 -3.7(3)
C5 C6 C7 C8 169.7(3)
C6 C7 C8 C9 0.8(3)
C7 C8 C9 N22 2.4(3)
C7 C8 C9 C10 -171.1(3)
N22 C9 C10 C11 19.2(5)
C8 C9 C10 C11 -168.6(3)
N22 C9 C10 C10A -154.7(3)
C8 C9 C10 C10A 17.5(4)
C11 C10 C10A C10B -124.2(3)
C9 C10 C10A C10B 50.2(4)
C11 C10 C10A C10F 52.8(4)
C9 C10 C10A C10F -132.7(3)
C10F C10A C10B C10C -0.1(4)
C10 C10A C10B C10C 177.0(3)
C10A C10B C10C C10D -0.2(4)
C10B C10C C10D C10E 0.8(4)
C10B C10C C10D C22 -179.3(3)
C10C C10D C10E C10F -1.0(4)
C22 C10D C10E C10F 179.1(3)
C10D C10E C10F C10A 0.7(4)
C10B C10A C10F C10E -0.1(4)
C10 C10A C10F C10E -177.2(3)
C9 C10 C11 C12 -154.8(3)
C10A C10 C11 C12 19.1(5)
C9 C10 C11 S23 17.5(4)
C10A C10 C11 S23 -168.6(2)
C10 C11 C12 C13 161.0(3)
S23 C11 C12 C13 -12.1(3)
C11 C12 C13 C14 0.9(4)
C12 C13 C14 C15 -165.7(3)
C12 C13 C14 S23 10.7(3)
C13 C14 C15 C16 160.4(3)
S23 C14 C15 C16 -15.6(4)
C13 C14 C15 C15A -16.5(5)
S23 C14 C15 C15A 167.4(2)
C14 C15 C15A C15F 131.6(3)
C16 C15 C15A C15F -45.6(4)
C14 C15 C15A C15B -46.9(4)
C16 C15 C15A C15B 136.0(3)
C15F C15A C15B C15C -0.3(4)
C15 C15A C15B C15C 178.2(3)
C15A C15B C15C C15D -0.7(5)
C15B C15C C15D C15E 1.4(5)
C15B C15C C15D C23 -179.0(3)
C15C C15D C15E C15F -1.1(5)
C23 C15D C15E C15F 179.3(3)
C15D C15E C15F C15A 0.1(5)
C15B C15A C15F C15E 0.6(4)
C15 C15A C15F C15E -177.9(3)
C14 C15 C16 N23 -24.6(5)
C15A C15 C16 N23 152.4(3)
C14 C15 C16 C17 158.0(3)
C15A C15 C16 C17 -25.0(4)
N23 C16 C17 C18 -0.6(3)
C15 C16 C17 C18 177.2(3)
C16 C17 C18 C19 -2.3(3)
C17 C18 C19 N23 4.4(3)
C17 C18 C19 C20 -170.1(3)
N23 C19 C20 C1 0.6(5)
C18 C19 C20 C1 174.2(3)
N23 C19 C20 C20A 176.7(3)
C18 C19 C20 C20A -9.7(4)
C21 C1 C20 C19 16.6(5)
C2 C1 C20 C19 -166.3(3)
C21 C1 C20 C20A -159.3(3)
C2 C1 C20 C20A 17.8(4)
C19 C20 C20A C20B 64.2(4)
C1 C20 C20A C20B -119.5(3)
C19 C20 C20A C20F -113.6(3)
C1 C20 C20A C20F 62.7(4)
C20F C20A C20B C20C -0.7(4)
C20 C20A C20B C20C -178.5(3)
C20A C20B C20C C20D 0.4(5)
C20B C20C C20D C20E 0.3(5)
C20C C20D C20E C20F -0.8(5)
C20D C20E C20F C20A 0.5(5)
C20B C20A C20F C20E 0.3(4)
C20 C20A C20F C20E 178.1(3)
C20 C1 C21 C4 166.5(3)
C2 C1 C21 C4 -11.0(3)
C20 C1 C21 Ru1 -10.3(4)
C2 C1 C21 Ru1 172.17(19)
C5 C4 C21 C1 -165.8(3)
C3 C4 C21 C1 10.8(3)
C5 C4 C21 Ru1 11.0(4)
C3 C4 C21 Ru1 -172.39(19)
C8 C9 N22 C6 -4.7(3)
C10 C9 N22 C6 168.4(3)
C8 C9 N22 Ru1 172.52(19)
C10 C9 N22 Ru1 -14.3(4)
C5 C6 N22 C9 -168.1(3)
C7 C6 N22 C9 5.2(3)
C5 C6 N22 Ru1 14.5(4)
C7 C6 N22 Ru1 -172.26(18)
C10 C11 S23 C14 -158.4(2)
C12 C11 S23 C14 15.5(2)
C10 C11 S23 Ru1 -46.9(3)
C12 C11 S23 Ru1 127.08(18)
C15 C14 S23 C11 161.9(2)
C13 C14 S23 C11 -15.0(2)
C15 C14 S23 Ru1 49.7(3)
C13 C14 S23 Ru1 -127.29(18)
C17 C16 N23 C19 3.3(3)
C15 C16 N23 C19 -174.3(3)
C17 C16 N23 Ru1 -165.06(19)
C15 C16 N23 Ru1 17.3(4)
C20 C19 N23 C16 169.8(3)
C18 C19 N23 C16 -4.7(3)
C20 C19 N23 Ru1 -21.1(4)
C18 C19 N23 Ru1 164.33(18)
